data_4103975
loop_
_publ_author_name
'Monica Carreira'
'Manutsavin Charernsuk'
'Michael Eberhard'
'Natalie Fey'
'Roel van Ginkel'
'Alex Hamilton'
'Wilhelmus P. Mul'
'A. Guy Orpen'
'Hirihataya Phetmung'
'Paul G. Pringle'

_publ_section_title
;
 Anatomy of Phobanes. Diastereoselective Synthesis of the Three Isomers of
 n-Butylphobane and a Comparison of their Donor Properties
;
_journal_name_full 'Journal of the American Chemical Society'
_journal_page_first 3078
_journal_page_last 3092
_journal_paper_doi 10.1021/ja808807s
_journal_volume 131
_journal_year 2009
_chemical_formula_moiety 'C18 H32 Cl2 O2 P2 Pt'
_chemical_formula_sum 'C18 H32 Cl2 O2 P2 Pt'
_chemical_formula_weight 607.4
_space_group_IT_number 2
_symmetry_cell_setting triclinic
_symmetry_Int_Tables_number 2
_symmetry_space_group_name_Hall '-P 1'
_symmetry_space_group_name_H-M 'P -1'
_cell_angle_alpha 82.687(26)
_cell_angle_beta 70.963(35)
_cell_angle_gamma 76.951(34)
_cell_formula_units_Z 4
_cell_length_a 11.2515(6)
_cell_length_b 14.1812(4)
_cell_length_c 14.6186(5)
_cell_measurement_reflns_used 7399
_cell_measurement_temperature 293(2)
_cell_measurement_theta_max 50
_cell_measurement_theta_min 5
_cell_volume 2144.4(5)
_computing_cell_refinement 'Siemens R3m/V'
_computing_data_collection 'Siemens R3m/V (Siemens, 1989)'
_computing_data_reduction 'XDISK (Siemens, 1989)'
_computing_molecular_graphics 'XP in SHELXTL-Plus (Sheldrick, 1995)'
_computing_publication_material SHELXL97
_computing_structure_refinement 'SHELXL97 (Sheldrick, 1997)'
_computing_structure_solution 'SHELXS97 (Sheldrick, 1997)'
_diffrn_ambient_temperature 293(2)
_diffrn_measurement_device_type 'Siemens P4 four-circle'
_diffrn_measurement_method ' \w scans'
_diffrn_radiation_monochromator graphite
_diffrn_radiation_source 'fine-focus sealed tube'
_diffrn_radiation_type MoK\a
_diffrn_radiation_wavelength 0.71073
_exptl_absorpt_coefficient_mu 6.951
_exptl_absorpt_correction_T_max 0.103
_exptl_absorpt_correction_T_min 0.043
_exptl_absorpt_correction_type psi-scan
_exptl_absorpt_process_details '(XPREP in SHELXTL-Plus; Sheldrick, 1995)'
_exptl_crystal_colour colourless
_exptl_crystal_density_diffrn 1.881
_exptl_crystal_density_method 'not measured'
_exptl_crystal_description block
_exptl_crystal_F_000 1188
_exptl_crystal_size_max 0.5
_exptl_crystal_size_mid 0.5
_exptl_crystal_size_min 0.4
_cod_data_source_file ja808807s_si_005.cif
_cod_data_source_block '[PtCl2{P(CH2OH)C8H12}2]'
_cod_original_cell_volume 2144.4(15)
_cod_database_code 4103975

loop_
_symmetry_equiv_pos_site_id
_symmetry_equiv_pos_as_xyz
1 x,y,z
2 -x,-y,-z

loop_
_atom_site_label
_atom_site_type_symbol
_atom_site_fract_x
_atom_site_fract_y
_atom_site_fract_z
_atom_site_U_iso_or_equiv
_atom_site_adp_type
_atom_site_occupancy
_atom_site_symmetry_multiplicity
_atom_site_calc_flag
_atom_site_refinement_flags
Pt1 Pt 1.1333(1) 0.3397(1) 0.3127(1) 0.027(1) Uani 1 1 d .
P1 P 1.2548(2) 0.2089(1) 0.3632(1) 0.031(1) Uani 1 1 d .
P2 P 0.9327(2) 0.3180(1) 0.3910(1) 0.030(1) Uani 1 1 d .
Cl1 Cl 1.3313(2) 0.3802(2) 0.2192(1) 0.045(1) Uani 1 1 d .
Cl2 Cl 1.033(2) 0.4878(1) 0.2523(1) 0.048(1) Uani 1 1 d .
O1 O 1.2635(7) 0.1000(4) 0.2182(5) 0.056(3) Uani 1 1 d .
O2 O 0.7393(7) 0.4202(6) 0.5347(6) 0.078(4) Uani 1 1 d .
C1 C 1.3458(9) 0.1316(6) 0.2591(7) 0.047(4) Uani 1 1 d .
C2 C 0.8722(9) 0.4049(6) 0.4893(6) 0.047(4) Uani 1 1 d .
C11 C 1.203(8) 0.1267(6) 0.4700(6) 0.039(3) Uani 1 1 d .
C12 C 1.1264(9) 0.1759(6) 0.5630(6) 0.043(3) Uani 1 1 d .
C13 C 1.1882(9) 0.2389(7) 0.6032(6) 0.048(4) Uani 1 1 d .
C14 C 1.2248(9) 0.3275(6) 0.5393(7) 0.047(4) Uani 1 1 d .
C15 C 1.3561(9) 0.3125(7) 0.4641(7) 0.049(4) Uani 1 1 d .
C16 C 1.3918(8) 0.2291(6) 0.3978(7) 0.043(3) Uani 1 1 d .
C17 C 1.4386(9) 0.1290(7) 0.4444(8) 0.056(4) Uani 1 1 d .
C18 C 1.3336(9) 0.0655(7) 0.4779(7) 0.052(4) Uani 1 1 d .
C21 C 0.8814(8) 0.2035(6) 0.4408(6) 0.040(3) Uani 1 1 d .
C22 C 0.7331(9) 0.2313(7) 0.4623(7) 0.055(4) Uani 1 1 d .
C23 C 0.6969(9) 0.3111(7) 0.3856(8) 0.056(4) Uani 1 1 d .
C24 C 0.8178(9) 0.3489(6) 0.3221(6) 0.043(3) Uani 1 1 d .
C25 C 0.8711(10) 0.3093(6) 0.2217(6) 0.048(4) Uani 1 1 d .
C26 C 0.9567(11) 0.2114(7) 0.2088(8) 0.060(5) Uani 1 1 d .
C27 C 0.9098(11) 0.1297(7) 0.2773(9) 0.063(5) Uani 1 1 d .
C28 C 0.9409(10) 0.1208(6) 0.3746(7) 0.052(4) Uani 1 1 d .
H1B H 1.40427 0.0685236 0.283988 0.080 Uiso 1 1 calc R
H1C H 1.40705 0.172945 0.203642 0.080 Uiso 1 1 calc R
H2B H 0.897231 0.473967 0.458223 0.080 Uiso 1 1 calc R
H2C H 0.919237 0.37706 0.543855 0.080 Uiso 1 1 calc R
H11A H 1.13745 0.0859492 0.460813 0.080 Uiso 1 1 calc R
H12A H 1.09938 0.119372 0.618274 0.080 Uiso 1 1 calc R
H12B H 1.04105 0.22147 0.55087 0.080 Uiso 1 1 calc R
H13A H 1.27443 0.194459 0.61493 0.080 Uiso 1 1 calc R
H13B H 1.1214 0.263534 0.671863 0.080 Uiso 1 1 calc R
H14A H 1.22112 0.382202 0.586069 0.080 Uiso 1 1 calc R
H14B H 1.15433 0.353688 0.501487 0.080 Uiso 1 1 calc R
H15A H 1.4264 0.300581 0.502426 0.080 Uiso 1 1 calc R
H15B H 1.36239 0.378686 0.418334 0.080 Uiso 1 1 calc R
H16A H 1.46643 0.252142 0.336531 0.080 Uiso 1 1 calc R
H17A H 1.46443 0.140413 0.506745 0.080 Uiso 1 1 calc R
H17B H 1.52204 0.0908396 0.391677 0.080 Uiso 1 1 calc R
H18A H 1.3628 0.0046213 0.432311 0.080 Uiso 1 1 calc R
H18B H 1.32236 0.0390382 0.552482 0.080 Uiso 1 1 calc R
H21A H 0.911721 0.175451 0.503786 0.080 Uiso 1 1 calc R
H22A H 0.689794 0.258953 0.533926 0.080 Uiso 1 1 calc R
H22B H 0.697074 0.1674 0.459549 0.080 Uiso 1 1 calc R
H23A H 0.625849 0.370534 0.422711 0.080 Uiso 1 1 calc R
H23B H 0.658129 0.280097 0.340238 0.080 Uiso 1 1 calc R
H24A H 0.795508 0.426587 0.307411 0.080 Uiso 1 1 calc R
H25C H 0.925048 0.360498 0.174251 0.080 Uiso 1 1 calc R
H25D H 0.789833 0.306624 0.19855 0.080 Uiso 1 1 calc R
H26A H 1.047 0.217521 0.216759 0.080 Uiso 1 1 calc R
H26C H 0.972373 0.191937 0.135911 0.080 Uiso 1 1 calc R
H27A H 0.954058 0.0624209 0.241624 0.080 Uiso 1 1 calc R
H27B H 0.806736 0.141113 0.293482 0.080 Uiso 1 1 calc R
H28A H 0.91009 0.0564355 0.414871 0.080 Uiso 1 1 calc R
H28D H 1.04395 0.111559 0.356944 0.080 Uiso 1 1 calc R
Pt1A Pt 0.3957(1) 0.8165(1) 0.2013(1) 0.030(1) Uani 1 1 d .
P1A P 0.5835(2) 0.7416(2) 0.1048(2) 0.035(1) Uani 1 1 d .
P2A P 0.2547(2) 0.7620(1) 0.1540(2) 0.032(1) Uani 1 1 d .
Cl1A Cl 0.5205(3) 0.8884(2) 0.2631(2) 0.066(1) Uani 1 1 d .
Cl2A Cl 0.2109(2) 0.9016(1) 0.3140(2) 0.043(1) Uani 1 1 d .
O2A O 0.2557(6) 0.5980(4) 0.2758(5) 0.053(3) Uani 1 1 d .
C2A C 0.1734(9) 0.6804(6) 0.2534(6) 0.044(4) Uani 1 1 d .
C11A C 0.6115(9) 0.6278(7) 0.0453(6) 0.046(4) Uani 1 1 d .
C12A C 0.5508(10) 0.5494(6) 0.1118(7) 0.050(4) Uani 1 1 d .
C13A C 0.6038(11) 0.5076(6) 0.1969(7) 0.064(5) Uani 1 1 d .
C14A C 0.5746(11) 0.5806(7) 0.2739(7) 0.060(5) Uani 1 1 d .
C15A C 0.6745(10) 0.6438(7) 0.2557(7) 0.058(5) Uani 1 1 d .
C16A C 0.7153(9) 0.6966(7) 0.1574(7) 0.048(4) Uani 1 1 d .
C17A C 0.818(10) 0.6336(8) 0.0788(8) 0.063(5) Uani 1 1 d .
C18A C 0.7611(10) 0.6000(9) 0.0087(8) 0.068(5) Uani 1 1 d .
C21A C 0.1118(8) 0.8487(6) 0.1387(6) 0.042(3) Uani 1 1 d .
C22A C 0.1418(10) 0.9418(6) 0.0802(7) 0.051(4) Uani 1 1 d .
C23A C 0.2609(14) 0.9310(9) -0.0107(10) 0.085(7) Uani 1 1 d .
C24A C 0.2850(14) 0.8557(9) -0.0775(9) 0.087(6) Uani 1 1 d .
C25A C 0.3502(10) 0.7580(8) -0.0512(7) 0.062(5) Uani 1 1 d .
C26A C 0.2788(9) 0.7044(6) 0.043(6) 0.040(3) Uani 1 1 d .
C27A C 0.1445(9) 0.6999(7) 0.0454(7) 0.050(4) Uani 1 1 d .
C28A C 0.0484(9) 0.7881(7) 0.0932(8) 0.056(4) Uani 1 1 d .
O1A O 0.7639(11) 0.8175(9) -0.0405(8) 0.073(5) Uani 0.5 1 d .
O1A' O 0.574(22) 0.8878(18) -0.0294(16) 0.082(11) Uani 0.5 1 d .
C1A C 0.6390(23) 0.8316(16) 0.0054(17) 0.059(6) Uiso 0.5 1 d .
C1A' C 0.6529(41) 0.8458(28) 0.0222(30) 0.053(11) Uiso 0.5 1 d .
H2AB H 0.10152 0.657382 0.231775 0.080 Uiso 1 1 calc R
H2AC H 0.127318 0.721022 0.317851 0.080 Uiso 1 1 calc R
H11B H 0.567724 0.636526 -0.0119319 0.080 Uiso 1 1 calc R
H12C H 0.562701 0.48984 0.0679529 0.080 Uiso 1 1 calc R
H12D H 0.449631 0.579147 0.142444 0.080 Uiso 1 1 calc R
H13C H 0.706832 0.484673 0.168156 0.080 Uiso 1 1 calc R
H13D H 0.561451 0.445561 0.231087 0.080 Uiso 1 1 calc R
H14C H 0.567638 0.540579 0.343063 0.080 Uiso 1 1 calc R
H14D H 0.483337 0.627943 0.277064 0.080 Uiso 1 1 calc R
H15C H 0.75982 0.597344 0.266989 0.080 Uiso 1 1 calc R
H15D H 0.635981 0.698102 0.309154 0.080 Uiso 1 1 calc R
H16B H 0.751641 0.754786 0.173849 0.080 Uiso 1 1 calc R
H17C H 0.862856 0.570247 0.11395 0.080 Uiso 1 1 calc R
H17D H 0.889458 0.675563 0.0375144 0.080 Uiso 1 1 calc R
H18C H 0.796261 0.634666 -0.062596 0.080 Uiso 1 1 calc R
H18D H 0.790261 0.522061 0.00468738 0.080 Uiso 1 1 calc R
H21B H 0.0474198 0.876881 0.206689 0.080 Uiso 1 1 calc R
H22C H 0.155869 0.988071 0.127721 0.080 Uiso 1 1 calc R
H22D H 0.059476 0.976566 0.0569623 0.080 Uiso 1 1 calc R
H23C H 0.343743 0.91871 0.0146906 0.080 Uiso 1 1 calc R
H23D H 0.25462 0.999602 -0.0526471 0.080 Uiso 1 1 calc R
H24B H 0.343965 0.879275 -0.147664 0.080 Uiso 1 1 calc R
H24C H 0.193412 0.849141 -0.0827265 0.080 Uiso 1 1 calc R
H25A H 0.440261 0.765402 -0.0437311 0.080 Uiso 1 1 calc R
H25B H 0.368918 0.712663 -0.110583 0.080 Uiso 1 1 calc R
H26B H 0.34118 0.633791 0.0410441 0.080 Uiso 1 1 calc R
H27C H 0.118232 0.634482 0.0863034 0.080 Uiso 1 1 calc R
H27D H 0.142485 0.698854 -0.0280233 0.080 Uiso 1 1 calc R
H28B H 0.0119503 0.83347 0.0390071 0.080 Uiso 1 1 calc R
H28C H -0.0301121 0.763501 0.14962 0.080 Uiso 1 1 calc R

loop_
_atom_type_symbol
_atom_type_description
_atom_type_scat_dispersion_real
_atom_type_scat_dispersion_imag
_atom_type_scat_source
C C 0.0033 0.0016 'International Tables Vol C Tables 4.2.6.8 and 6.1.1.4'
H H 0.0000 0.0000 'International Tables Vol C Tables 4.2.6.8 and 6.1.1.4'
P P 0.1023 0.0942 'International Tables Vol C Tables 4.2.6.8 and 6.1.1.4'
Cl Cl 0.1484 0.1585 'International Tables Vol C Tables 4.2.6.8 and 6.1.1.4'
Pt Pt -1.7033 8.3905 'International Tables Vol C Tables 4.2.6.8 and 6.1.1.4'
